data_2016928
loop_
_publ_author_name
'Hegetschweiler, Kaspar'
'Stucky, Stefan'
'Morgenstern, Bernd'
'Neis, Christian'
'Weyherm\"uller, Thomas'

_publ_section_title
;Redetermination of
 bis[\m~3~-1,3,5-triamino-1,3,5-trideoxy-<i>cis</i>-inositolato(3--)]tribismuth(III)
 trichloride hexahydrate
;
_journal_coeditor_code LN3118
_journal_issue 1
_journal_name_full 'Acta Crystallographica Section C'
_journal_page_first m1
_journal_page_last m3
_journal_paper_doi 10.1107/S0108270108039772
_journal_volume 65
_journal_year 2009
_chemical_formula_iupac '[Bi3 (C6 H12 N3 O3)2] Cl3, 6H2 O'
_chemical_formula_moiety 'C12 H24 Bi3 N6 O6 3+, 3(Cl -), 6(H2 O)'
_chemical_formula_sum 'C12 H36 Bi3 Cl3 N6 O12'
_chemical_formula_weight 1189.76
_chemical_name_systematic
;bis[\m~3~-1,3,5-triamino-trideoxy-<i>cis</i>-inositolato(3-)]-tri-bismuth(III)
trichloride
 hexahydrate
;
_space_group_IT_number 155
_symmetry_cell_setting trigonal
_symmetry_space_group_name_Hall 'R 3 2"'
_symmetry_space_group_name_H-M 'R 3 2 :H'
_atom_sites_solution_hydrogens geom
_atom_sites_solution_primary direct
_atom_sites_solution_secondary difmap
_cell_angle_alpha 90.00
_cell_angle_beta 90.00
_cell_angle_gamma 120.00
_cell_formula_units_Z 3
_cell_length_a 8.0903(11)
_cell_length_b 8.0903(11)
_cell_length_c 35.612(7)
_cell_measurement_reflns_used 57564
_cell_measurement_temperature 100(2)
_cell_measurement_theta_max 36.32
_cell_measurement_theta_min 2.91
_cell_volume 2018.6(6)
_computing_cell_refinement 'SAINT (Bruker, 2006)'
_computing_data_collection 'SAINT (Bruker, 2006)'
_computing_data_reduction 'SAINT (Bruker, 2006)'
_computing_molecular_graphics 'Diamond (Brandenburg, 2008)'
_computing_publication_material 'SHELXL97 (Sheldrick, 2008)'
_computing_structure_refinement 'SHELXL97 (Sheldrick, 2008)'
_computing_structure_solution 'SHELXS97 (Sheldrick, 2008)'
_diffrn_ambient_temperature 100(2)
_diffrn_measured_fraction_theta_full 0.994
_diffrn_measured_fraction_theta_max 0.994
_diffrn_measurement_device_type 'Bruker--Nonius KappaCCD'
_diffrn_measurement_method '3292 images at 0.5 deg. stepwise rotation in omega and phi, 20 sec./frame'
_diffrn_radiation_monochromator graphite
_diffrn_radiation_source 'rotating anode'
_diffrn_radiation_type MoK\a
_diffrn_radiation_wavelength 0.71073
_diffrn_reflns_av_R_equivalents 0.0426
_diffrn_reflns_av_sigmaI/netI 0.0200
_diffrn_reflns_limit_h_max 13
_diffrn_reflns_limit_h_min -13
_diffrn_reflns_limit_k_max 13
_diffrn_reflns_limit_k_min -13
_diffrn_reflns_limit_l_max 57
_diffrn_reflns_limit_l_min -57
_diffrn_reflns_number 24418
_diffrn_reflns_theta_full 35.00
_diffrn_reflns_theta_max 35.00
_diffrn_reflns_theta_min 2.96
_diffrn_standards_number 0
_exptl_absorpt_coefficient_mu 19.930
_exptl_absorpt_correction_T_max 0.1863
_exptl_absorpt_correction_T_min 0.0483
_exptl_absorpt_correction_type gaussian
_exptl_absorpt_process_details '(XPREP; Bruker, 2003)'
_exptl_crystal_colour colorless
_exptl_crystal_density_diffrn 2.936
_exptl_crystal_density_method 'not measured'
_exptl_crystal_description 'transparent parallelepiped'
_exptl_crystal_F_000 1638
_exptl_crystal_size_max 0.26
_exptl_crystal_size_mid 0.18
_exptl_crystal_size_min 0.10
_refine_diff_density_max 1.690
_refine_diff_density_min -2.192
_refine_ls_abs_structure_details 'Flack (1983), 824 Friedel pairs'
_refine_ls_abs_structure_Flack -0.009(8)
_refine_ls_extinction_coef 0.00122(8)
_refine_ls_extinction_expression Fc^*^=kFc[1+0.001xFc^2^\l^3^/sin(2\q)]^-1/4^
_refine_ls_extinction_method 'SHELXL97 (Sheldrick, 2008)'
_refine_ls_goodness_of_fit_ref 1.148
_refine_ls_hydrogen_treatment mixed
_refine_ls_matrix_type full
_refine_ls_number_parameters 63
_refine_ls_number_reflns 1983
_refine_ls_number_restraints 2
_refine_ls_restrained_S_all 1.147
_refine_ls_R_factor_all 0.0209
_refine_ls_R_factor_gt 0.0208
_refine_ls_shift/su_max 0.001
_refine_ls_shift/su_mean 0.000
_refine_ls_structure_factor_coef Fsqd
_refine_ls_weighting_details 'calc w=1/[\s^2^(Fo^2^)+(0.0234P)^2^+11.6700P] where P=(Fo^2^+2Fc^2^)/3'
_refine_ls_weighting_scheme calc
_refine_ls_wR_factor_gt 0.0487
_refine_ls_wR_factor_ref 0.0487
_reflns_number_gt 1981
_reflns_number_total 1983
_reflns_threshold_expression 'I > 2\s(I)'
_cod_data_source_file ln3118.cif
_cod_data_source_block I
_cod_depositor_comments
;
The following automatic conversions were performed:
'_exptl_absorpt_correction_type' value 'Gaussian' changed to 'gaussian'
according to '/home/saulius/struct/CIF-dictionaries/cif_core.dic'
dictionary named 'cif_core.dic' version 2.4.1 from 2010-06-29.

Automatic conversion script
Id: cif_fix_enum 1527 2010-12-29 10:47:43Z saulius 

The following automatic conversions were performed:

'_exptl_absorpt_correction_type' value 'Gaussian' changed to
'gaussian' according to
/home/saulius/struct/CIF-dictionaries/cif_core.dic dictionary named
'cif_core.dic' version 2.4.1 from 2010-06-29.

Automatic conversion script
Id: cif_fix_values 1715 2011-07-08 13:25:40Z adriana 
;
_cod_original_sg_symbol_H-M 'R 32'
_cod_database_code 2016928
_cod_database_fobs_code 2016928

loop_
_symmetry_equiv_pos_as_xyz
'x, y, z'
'-y, x-y, z'
'-x+y, -x, z'
'y, x, -z'
'x-y, -y, -z'
'-x, -x+y, -z'
'x+2/3, y+1/3, z+1/3'
'-y+2/3, x-y+1/3, z+1/3'
'-x+y+2/3, -x+1/3, z+1/3'
'y+2/3, x+1/3, -z+1/3'
'x-y+2/3, -y+1/3, -z+1/3'
'-x+2/3, -x+y+1/3, -z+1/3'
'x+1/3, y+2/3, z+2/3'
'-y+1/3, x-y+2/3, z+2/3'
'-x+y+1/3, -x+2/3, z+2/3'
'y+1/3, x+2/3, -z+2/3'
'x-y+1/3, -y+2/3, -z+2/3'
'-x+1/3, -x+y+2/3, -z+2/3'

loop_
_atom_site_type_symbol
_atom_site_label
_atom_site_fract_x
_atom_site_fract_y
_atom_site_fract_z
_atom_site_U_iso_or_equiv
_atom_site_adp_type
_atom_site_calc_flag
_atom_site_refinement_flags
_atom_site_occupancy
_atom_site_disorder_assembly
_atom_site_disorder_group
Bi Bi1 0.730187(17) 1.0000 1.0000 0.01675(6) Uani d S 1 . .
Cl Cl1 0.3333 0.6667 1.00044(5) 0.0255(3) Uani d S 1 . .
N N11 0.6525(4) 0.9995(4) 0.92809(8) 0.0163(4) Uani d . 1 . .
H H11A 0.5405 0.8920 0.9214 0.020 Uiso calc R 1 . .
H H11B 0.6473 1.1066 0.9214 0.020 Uiso calc R 1 . .
C C11 0.8207(4) 1.0000(4) 0.91213(8) 0.0145(4) Uani d . 1 . .
H H11 0.8137 1.0000 0.8841 0.017 Uiso calc R 1 . .
C C12 0.8186(4) 0.8187(4) 0.92535(8) 0.0149(4) Uani d . 1 . .
H H12 0.7066 0.7067 0.9135 0.018 Uiso calc R 1 . .
O O12 0.7969(3) 0.7968(3) 0.96504(6) 0.0164(4) Uani d . 1 . .
O O100 0.6667 1.3333 0.87920(19) 0.0346(11) Uani d SD 1 . .
H H100 0.755(11) 1.310(16) 0.873(3) 0.052 Uiso d PD 0.67 . .
O O200 0.6667 0.6252(8) 0.8333 0.0431(13) Uani d SD 1 . .
H H200 0.742(11) 0.730(7) 0.822(3) 0.065 Uiso d D 1 . .
Cl Cl2 0.3333 0.6667 0.86439(5) 0.0149(3) Uani d SP 0.50 A 1
O O300 0.3333 0.6667 0.86439(5) 0.0149(3) Uani d SP 0.50 B 2

loop_
_atom_site_aniso_label
_atom_site_aniso_U_11
_atom_site_aniso_U_22
_atom_site_aniso_U_33
_atom_site_aniso_U_12
_atom_site_aniso_U_13
_atom_site_aniso_U_23
Bi1 0.01478(6) 0.02167(8) 0.01610(7) 0.01083(4) 0.00012(2) 0.00025(5)
Cl1 0.0173(3) 0.0173(3) 0.0419(8) 0.00864(17) 0.000 0.000
N11 0.0138(10) 0.0176(10) 0.0189(10) 0.0088(8) -0.0011(7) -0.0009(7)
C11 0.0158(10) 0.0162(10) 0.0124(9) 0.0086(8) -0.0010(8) -0.0009(8)
C12 0.0147(10) 0.0152(10) 0.0144(10) 0.0071(8) 0.0003(8) -0.0003(8)
O12 0.0205(9) 0.0199(9) 0.0133(8) 0.0135(9) 0.0037(7) 0.0035(7)
O100 0.0330(17) 0.0330(17) 0.038(3) 0.0165(8) 0.000 0.000
O200 0.052(4) 0.048(2) 0.030(3) 0.0262(18) -0.015(2) -0.0075(10)
Cl2 0.0164(4) 0.0164(4) 0.0119(6) 0.0082(2) 0.000 0.000
O300 0.0164(4) 0.0164(4) 0.0119(6) 0.0082(2) 0.000 0.000

loop_
_atom_type_symbol
_atom_type_description
_atom_type_scat_dispersion_real
_atom_type_scat_dispersion_imag
_atom_type_scat_source
C C 0.0033 0.0016 'International Tables Vol C Tables 4.2.6.8 and 6.1.1.4'
H H 0.0000 0.0000 'International Tables Vol C Tables 4.2.6.8 and 6.1.1.4'
N N 0.0061 0.0033 'International Tables Vol C Tables 4.2.6.8 and 6.1.1.4'
O O 0.0106 0.0060 'International Tables Vol C Tables 4.2.6.8 and 6.1.1.4'
Cl Cl 0.1484 0.1585 'International Tables Vol C Tables 4.2.6.8 and 6.1.1.4'
Bi Bi -4.1077 10.2566 'International Tables Vol C Tables 4.2.6.8 and 6.1.1.4'

loop_
_geom_angle_atom_site_label_1
_geom_angle_atom_site_label_2
_geom_angle_atom_site_label_3
_geom_angle_site_symmetry_1
_geom_angle_site_symmetry_3
_geom_angle
_geom_angle_publ_flag
O12 Bi1 O12 4_557 3_675 108.52(12) ?
O12 Bi1 O12 4_557 5_677 75.30(12) ?
O12 Bi1 O12 3_675 5_677 64.61(9) ?
O12 Bi1 O12 4_557 . 64.61(9) ?
O12 Bi1 O12 3_675 . 75.30(12) ?
O12 Bi1 O12 5_677 . 108.48(12) ?
O12 Bi1 N11 4_557 . 131.09(8) ?
O12 Bi1 N11 3_675 . 67.69(8) ?
O12 Bi1 N11 5_677 . 131.20(8) ?
O12 Bi1 N11 . . 67.62(8) ?
O12 Bi1 N11 4_557 5_677 67.69(8) ?
O12 Bi1 N11 3_675 5_677 131.09(8) ?
O12 Bi1 N11 5_677 5_677 67.62(8) ?
O12 Bi1 N11 . 5_677 131.20(8) ?
N11 Bi1 N11 . 5_677 152.50(11) ?
O12 Bi1 Cl1 4_557 4_567 147.62(6) ?
O12 Bi1 Cl1 3_675 4_567 83.33(6) ?
O12 Bi1 Cl1 5_677 4_567 83.66(6) ?
O12 Bi1 Cl1 . 4_567 147.04(6) ?
N11 Bi1 Cl1 . 4_567 81.24(6) ?
N11 Bi1 Cl1 5_677 4_567 81.71(6) ?
O12 Bi1 Cl1 4_557 . 83.33(7) ?
O12 Bi1 Cl1 3_675 . 147.62(6) ?
O12 Bi1 Cl1 5_677 . 147.04(6) ?
O12 Bi1 Cl1 . . 83.66(7) ?
N11 Bi1 Cl1 . . 81.71(7) ?
N11 Bi1 Cl1 5_677 . 81.24(7) ?
Cl1 Bi1 Cl1 4_567 . 102.864(4) ?
Bi1 Cl1 Bi1 2_665 . 119.9970(10) ?
Bi1 Cl1 Bi1 2_665 3_565 119.9970(10) ?
Bi1 Cl1 Bi1 . 3_565 119.9970(10) ?
C11 N11 Bi1 . . 98.95(16) ?
C11 N11 H11A . . 112.0 ?
Bi1 N11 H11A . . 112.0 ?
C11 N11 H11B . . 112.0 ?
Bi1 N11 H11B . . 112.0 ?
H11A N11 H11B . . 109.7 ?
N11 C11 C12 . . 108.1(2) ?
N11 C11 C12 . 3_675 108.4(2) ?
C12 C11 C12 . 3_675 111.9(3) ?
N11 C11 H11 . . 109.5 ?
C12 C11 H11 . . 109.5 ?
C12 C11 H11 3_675 . 109.5 ?
O12 C12 C11 . . 111.4(2) ?
O12 C12 C11 . 2_765 111.3(2) ?
C11 C12 C11 . 2_765 110.1(3) ?
O12 C12 H12 . . 108.0 ?
C11 C12 H12 . . 108.0 ?
C11 C12 H12 2_765 . 108.0 ?
C12 O12 Bi1 . 2_765 120.13(17) ?
C12 O12 Bi1 . . 120.01(17) ?
Bi1 O12 Bi1 2_765 . 108.46(9) ?

loop_
_geom_bond_atom_site_label_1
_geom_bond_atom_site_label_2
_geom_bond_site_symmetry_2
_geom_bond_distance
_geom_bond_publ_flag
Bi1 O12 3_675 2.329(2) ?
Bi1 O12 . 2.331(2) ?
Bi1 N11 . 2.636(3) ?
Bi1 Cl1 . 2.9871(4) ?
N11 C11 . 1.473(4) ?
N11 H11A . 0.9200 ?
N11 H11B . 0.9200 ?
C11 C12 . 1.533(4) ?
C11 H11 . 1.0000 ?
C12 O12 . 1.424(4) ?
C12 H12 . 1.0000 ?
O100 H100 . 0.852(10) ?
O200 H200 . 0.850(11) ?

loop_
_geom_hbond_atom_site_label_D
_geom_hbond_atom_site_label_H
_geom_hbond_atom_site_label_A
_geom_hbond_site_symmetry_A
_geom_hbond_distance_DH
_geom_hbond_distance_HA
_geom_hbond_distance_DA
_geom_hbond_angle_DHA
_geom_hbond_publ_flag
N11 H11A Cl2 . 0.92 2.68 3.480(3) 146 yes
N11 H11B O100 . 0.92 2.31 3.167(5) 154 yes
O100 H100 O200 3_675 0.852(10) 2.11(5) 2.871(6) 149(10) yes
O200 H200 Cl2 16_556 0.850(11) 2.26(3) 3.084(3) 165(9) yes

loop_
_geom_torsion_atom_site_label_1
_geom_torsion_atom_site_label_2
_geom_torsion_atom_site_label_3
_geom_torsion_atom_site_label_4
_geom_torsion_site_symmetry_1
_geom_torsion_site_symmetry_2
_geom_torsion_site_symmetry_3
_geom_torsion_site_symmetry_4
_geom_torsion
_geom_torsion_publ_flag
O12 Bi1 Cl1 Bi1 4_557 . . 2_665 148.00(8) ?
O12 Bi1 Cl1 Bi1 3_675 . . 2_665 -97.62(12) ?
O12 Bi1 Cl1 Bi1 5_677 . . 2_665 98.56(12) ?
O12 Bi1 Cl1 Bi1 . . . 2_665 -146.92(8) ?
N11 Bi1 Cl1 Bi1 . . . 2_665 -78.70(8) ?
N11 Bi1 Cl1 Bi1 5_677 . . 2_665 79.64(8) ?
Cl1 Bi1 Cl1 Bi1 4_567 . . 2_665 0.28(3) ?
O12 Bi1 Cl1 Bi1 4_557 . . 3_565 -33.04(8) ?
O12 Bi1 Cl1 Bi1 3_675 . . 3_565 81.34(13) ?
O12 Bi1 Cl1 Bi1 5_677 . . 3_565 -82.48(13) ?
O12 Bi1 Cl1 Bi1 . . . 3_565 32.04(8) ?
N11 Bi1 Cl1 Bi1 . . . 3_565 100.26(8) ?
N11 Bi1 Cl1 Bi1 5_677 . . 3_565 -101.41(8) ?
Cl1 Bi1 Cl1 Bi1 4_567 . . 3_565 179.24(9) ?
O12 Bi1 N11 C11 4_557 . . . -54.4(2) ?
O12 Bi1 N11 C11 3_675 . . . 41.20(16) ?
O12 Bi1 N11 C11 5_677 . . . 54.0(2) ?
O12 Bi1 N11 C11 . . . . -41.46(16) ?
N11 Bi1 N11 C11 5_677 . . . 179.82(17) ?
Cl1 Bi1 N11 C11 4_567 . . . 127.54(17) ?
Cl1 Bi1 N11 C11 . . . . -127.98(17) ?
Bi1 N11 C11 C12 . . . . 60.9(2) ?
Bi1 N11 C11 C12 . . . 3_675 -60.6(2) ?
N11 C11 C12 O12 . . . . -51.3(3) ?
C12 C11 C12 O12 3_675 . . . 68.0(3) ?
N11 C11 C12 C11 . . . 2_765 -175.3(2) ?
C12 C11 C12 C11 3_675 . . 2_765 -56.0(4) ?
C11 C12 O12 Bi1 . . . 2_765 -131.3(2) ?
C11 C12 O12 Bi1 2_765 . . 2_765 -7.9(3) ?
C11 C12 O12 Bi1 . . . . 8.0(3) ?
C11 C12 O12 Bi1 2_765 . . . 131.3(2) ?
O12 Bi1 O12 C12 4_557 . . . -172.15(19) ?
O12 Bi1 O12 C12 3_675 . . . -52.9(2) ?
O12 Bi1 O12 C12 5_677 . . . -109.2(2) ?
N11 Bi1 O12 C12 . . . . 18.6(2) ?
N11 Bi1 O12 C12 5_677 . . . 174.74(19) ?
Cl1 Bi1 O12 C12 4_567 . . . -1.7(3) ?
Cl1 Bi1 O12 C12 . . . . 102.3(2) ?
O12 Bi1 O12 Bi1 4_557 . . 2_765 -28.66(12) ?
O12 Bi1 O12 Bi1 3_675 . . 2_765 90.56(9) ?
O12 Bi1 O12 Bi1 5_677 . . 2_765 34.28(6) ?
N11 Bi1 O12 Bi1 . . . 2_765 162.12(12) ?
N11 Bi1 O12 Bi1 5_677 . . 2_765 -41.77(15) ?
Cl1 Bi1 O12 Bi1 4_567 . . 2_765 141.83(5) ?
Cl1 Bi1 O12 Bi1 . . . 2_765 -114.26(9) ?
